data_4070551
loop_
_publ_author_name
'Carver, Colin T.'
'Monreal, Marisa J.'
'Diaconescu, Paula L.'

_publ_section_title
;
 Scandium Alkyl Complexes Supported by a Ferrocene Diamide Ligand
;
_journal_issue 3
_journal_name_full Organometallics
_journal_page_first 363
_journal_paper_doi 10.1021/om7007277
_journal_volume 27
_journal_year 2008
_chemical_formula_sum 'C35 H57 Fe N2 O Sc Si2'
_chemical_formula_weight 678.82
_chemical_name_systematic
; 
 ? 
;
_space_group_IT_number 45
_symmetry_space_group_name_Hall 'I 2 -2c'
_symmetry_space_group_name_H-M 'I b a 2'
_atom_sites_solution_hydrogens geom
_atom_sites_solution_primary direct
_atom_sites_solution_secondary difmap
_audit_creation_method SHELXL-97
_cell_angle_alpha 90.00
_cell_angle_beta 90.00
_cell_angle_gamma 90.00
_cell_formula_units_Z 16
_cell_length_a 68.240(13)
_cell_length_b 10.606(2)
_cell_length_c 19.858(4)
_cell_measurement_temperature 100(2)
_cell_volume 14372(5)
_computing_structure_refinement 'SHELXL-97 (Sheldrick, 1997)'
_computing_structure_solution 'SHELXS-97 (Sheldrick, 1990)'
_diffrn_ambient_temperature 100(2)
_diffrn_measured_fraction_theta_full 0.954
_diffrn_measured_fraction_theta_max 0.954
_diffrn_radiation_monochromator graphite
_diffrn_radiation_source 'fine-focus sealed tube'
_diffrn_radiation_type MoK\a
_diffrn_radiation_wavelength 0.71073
_diffrn_reflns_av_R_equivalents 0.0569
_diffrn_reflns_av_sigmaI/netI 0.0721
_diffrn_reflns_limit_h_max 98
_diffrn_reflns_limit_h_min -97
_diffrn_reflns_limit_k_max 14
_diffrn_reflns_limit_k_min -14
_diffrn_reflns_limit_l_max 27
_diffrn_reflns_limit_l_min -28
_diffrn_reflns_number 69727
_diffrn_reflns_theta_full 30.86
_diffrn_reflns_theta_max 30.86
_diffrn_reflns_theta_min 3.81
_exptl_absorpt_coefficient_mu 0.688
_exptl_absorpt_correction_T_max 0.9344
_exptl_absorpt_correction_T_min 0.8747
_exptl_crystal_density_diffrn 1.255
_exptl_crystal_density_method 'not measured'
_exptl_crystal_F_000 5824
_exptl_crystal_size_max 0.20
_exptl_crystal_size_mid 0.14
_exptl_crystal_size_min 0.10
_refine_diff_density_max 0.880
_refine_diff_density_min -0.311
_refine_diff_density_rms 0.068
_refine_ls_abs_structure_details 'Flack H D (1983), Acta Cryst. A39, 876-881'
_refine_ls_abs_structure_Flack 0.00
_refine_ls_extinction_method none
_refine_ls_goodness_of_fit_ref 0.922
_refine_ls_hydrogen_treatment mixed
_refine_ls_matrix_type full
_refine_ls_number_parameters 757
_refine_ls_number_reflns 21033
_refine_ls_number_restraints 1
_refine_ls_restrained_S_all 0.922
_refine_ls_R_factor_all 0.0655
_refine_ls_R_factor_gt 0.0412
_refine_ls_shift/su_max 0.027
_refine_ls_shift/su_mean 0.004
_refine_ls_structure_factor_coef Fsqd
_refine_ls_weighting_details 'calc w=1/[\s^2^(Fo^2^)+(0.0389P)^2^+0.1000P] where P=(Fo^2^+2Fc^2^)/3'
_refine_ls_weighting_scheme calc
_refine_ls_wR_factor_gt 0.0871
_refine_ls_wR_factor_ref 0.0951
_reflns_number_gt 14773
_reflns_number_total 21033
_reflns_threshold_expression >2sigma(I)
_cod_data_source_file om7007277-file003.cif
_cod_data_source_block Sc(fc[NSiMe2(tBu)]2)(CH2Xy-3,5)(THF)
_cod_database_code 4070551

loop_
_symmetry_equiv_pos_as_xyz
'x, y, z'
'-x, -y, z'
'x+1/2, -y+1/2, z'
'-x+1/2, y+1/2, z'
'x+1/2, y+1/2, z+1/2'
'-x+1/2, -y+1/2, z+1/2'
'x+1, -y+1, z+1/2'
'-x+1, y+1, z+1/2'

loop_
_atom_site_label
_atom_site_type_symbol
_atom_site_fract_x
_atom_site_fract_y
_atom_site_fract_z
_atom_site_U_iso_or_equiv
_atom_site_adp_type
_atom_site_occupancy
_atom_site_symmetry_multiplicity
_atom_site_calc_flag
_atom_site_refinement_flags
Fe1 Fe 0.219821(12) 0.23706(4) 0.50052(4) 0.01362(16) Uani 1 1 d .
Fe2 Fe 0.030307(13) 0.25417(3) 0.78086(4) 0.01425(17) Uani 1 1 d .
Sc1 Sc 0.179730(17) 0.25424(4) 0.57944(7) 0.0135(2) Uani 1 1 d .
Sc2 Sc 0.070553(17) 0.24215(5) 0.70168(7) 0.0134(2) Uani 1 1 d .
Si1 Si 0.153862(17) 0.22270(10) 0.42553(7) 0.0171(2) Uani 1 1 d .
Si3 Si 0.096367(17) 0.27519(10) 0.85575(8) 0.0170(2) Uani 1 1 d .
Si4 Si 0.046518(11) 0.33154(7) 0.55175(7) 0.01729(16) Uani 1 1 d .
N1 N 0.17414(7) 0.25222(18) 0.4768(3) 0.0134(10) Uani 1 1 d .
N4 N 0.04824(5) 0.2761(3) 0.63313(19) 0.0159(6) Uani 1 1 d .
N2 N 0.20221(5) 0.2207(3) 0.64782(19) 0.0158(6) Uani 1 1 d .
N3 N 0.07718(7) 0.2443(2) 0.8038(3) 0.0146(11) Uani 1 1 d .
Si2 Si 0.203927(11) 0.16666(7) 0.72981(7) 0.01746(17) Uani 1 1 d .
O2 O 0.08743(4) 0.4081(2) 0.67733(14) 0.0198(6) Uani 1 1 d .
O1 O 0.16274(4) 0.0873(2) 0.60359(13) 0.0197(6) Uani 1 1 d .
C48 C 0.17135(9) 0.2452(3) 0.2962(4) 0.0277(15) Uani 1 1 d .
H48A H 0.1717 0.2894 0.2529 0.041 Uiso 1 1 calc R
H48B H 0.1684 0.1559 0.2887 0.041 Uiso 1 1 calc R
H48C H 0.1841 0.2531 0.3186 0.041 Uiso 1 1 calc R
C1 C 0.21858(7) 0.2222(4) 0.6064(3) 0.0178(8) Uani 1 1 d .
C44 C 0.10743(4) 0.4195(3) 0.65213(17) 0.0212(7) Uani 1 1 d .
H44A H 0.1103 0.3526 0.6188 0.025 Uiso 1 1 calc R
H44B H 0.1170 0.4138 0.6894 0.025 Uiso 1 1 calc R
C19 C 0.02174(6) 0.1561(3) 0.6964(2) 0.0177(8) Uani 1 1 d .
H19A H 0.0257 0.0681 0.6846 0.021 Uiso 1 1 calc R
C53 C 0.09452(4) 0.1962(3) 0.94152(16) 0.0210(7) Uani 1 1 d .
C15 C 0.03141(7) 0.2688(3) 0.6752(3) 0.0148(8) Uani 1 1 d .
C20 C 0.16995(5) 0.5011(3) 0.6018(2) 0.0173(8) Uani 1 1 d .
C9 C 0.22156(8) 0.1774(4) 0.4033(3) 0.0250(11) Uani 1 1 d .
H9A H 0.2319 0.1211 0.3839 0.030 Uiso 1 1 calc R
C59 C 0.02676(10) 0.2470(2) 0.4988(4) 0.0202(14) Uani 1 1 d .
C51 C 0.22274(9) 0.2559(3) 0.7805(5) 0.0199(13) Uani 1 1 d .
C41 C 0.07976(6) 0.5346(3) 0.6907(3) 0.0218(10) Uani 1 1 d .
H41A H 0.0771 0.5456 0.7393 0.026 Uiso 1 1 calc R
H41B H 0.0674 0.5487 0.6654 0.026 Uiso 1 1 calc R
C47 C 0.15582(4) 0.3021(3) 0.33961(16) 0.0205(7) Uani 1 1 d .
C40 C 0.17071(6) -0.0386(3) 0.5924(3) 0.0233(10) Uani 1 1 d .
H40A H 0.1825 -0.0521 0.6204 0.028 Uiso 1 1 calc R
H40B H 0.1743 -0.0500 0.5445 0.028 Uiso 1 1 calc R
C10 C 0.20391(7) 0.1403(4) 0.4295(3) 0.0179(10) Uani 1 1 d .
H10A H 0.1995 0.0507 0.4340 0.021 Uiso 1 1 calc R
C55 C 0.07674(9) 0.2517(3) 0.9832(3) 0.0251(14) Uani 1 1 d .
H55A H 0.0760 0.2097 1.0271 0.038 Uiso 1 1 calc R
H55B H 0.0645 0.2372 0.9585 0.038 Uiso 1 1 calc R
H55C H 0.0786 0.3424 0.9898 0.038 Uiso 1 1 calc R
C11 C 0.05755(9) 0.2453(2) 0.8302(4) 0.0160(14) Uani 1 1 d .
C56 C 0.11404(6) 0.2152(4) 0.9802(2) 0.0265(8) Uani 1 1 d .
H56A H 0.1131 0.1746 1.0244 0.040 Uiso 1 1 calc R
H56B H 0.1165 0.3056 0.9861 0.040 Uiso 1 1 calc R
H56C H 0.1248 0.1774 0.9545 0.040 Uiso 1 1 calc R
C29 C 0.08017(5) -0.0045(3) 0.6791(2) 0.0168(8) Uani 1 1 d .
C4 C 0.24489(6) 0.1610(4) 0.5402(3) 0.0205(9) Uani 1 1 d .
H4A H 0.2546 0.1077 0.5154 0.025 Uiso 1 1 calc R
C30 C 0.08355(4) -0.0630(3) 0.74109(16) 0.0197(6) Uani 1 1 d .
H30A H 0.0944 -0.0365 0.7676 0.024 Uiso 1 1 calc R
C37 C 0.14281(4) 0.0771(3) 0.62776(18) 0.0231(7) Uani 1 1 d .
H37A H 0.1334 0.0839 0.5901 0.028 Uiso 1 1 calc R
H37B H 0.1399 0.1438 0.6612 0.028 Uiso 1 1 calc R
C2 C 0.22926(6) 0.3336(3) 0.5837(2) 0.0191(8) Uani 1 1 d .
H2A H 0.2259 0.4228 0.5950 0.023 Uiso 1 1 calc R
C22 C 0.19871(4) 0.6383(3) 0.61481(16) 0.0196(6) Uani 1 1 d .
C23 C 0.19458(4) 0.6932(3) 0.55259(18) 0.0229(6) Uani 1 1 d .
H23A H 0.2029 0.7577 0.5358 0.027 Uiso 1 1 calc R
C36 C 0.03435(4) -0.1839(3) 0.62218(18) 0.0281(7) Uani 1 1 d .
H36A H 0.0273 -0.2516 0.6455 0.042 Uiso 1 1 calc R
H36B H 0.0391 -0.2148 0.5787 0.042 Uiso 1 1 calc R
H36C H 0.0255 -0.1126 0.6149 0.042 Uiso 1 1 calc R
C12 C 0.04629(6) 0.3543(4) 0.8500(3) 0.0180(10) Uani 1 1 d .
H12A H 0.0504 0.4444 0.8461 0.022 Uiso 1 1 calc R
C3 C 0.24518(6) 0.2952(4) 0.5447(3) 0.0229(9) Uani 1 1 d .
H3A H 0.2552 0.3520 0.5239 0.028 Uiso 1 1 calc R
C32 C 0.05533(4) -0.1963(3) 0.72706(18) 0.0224(6) Uani 1 1 d .
H32A H 0.0468 -0.2598 0.7439 0.027 Uiso 1 1 calc R
C50 C 0.13644(6) 0.2835(4) 0.3010(2) 0.0281(8) Uani 1 1 d .
H50A H 0.1374 0.3242 0.2568 0.042 Uiso 1 1 calc R
H50B H 0.1257 0.3213 0.3266 0.042 Uiso 1 1 calc R
H50C H 0.1340 0.1932 0.2950 0.042 Uiso 1 1 calc R
C14 C 0.02766(6) 0.1790(4) 0.8752(3) 0.0190(10) Uani 1 1 d .
H14A H 0.0167 0.1235 0.8909 0.023 Uiso 1 1 calc R
C27 C 0.17378(6) 0.7171(3) 0.4484(2) 0.0262(8) Uani 1 1 d .
H27A H 0.1621 0.6781 0.4288 0.039 Uiso 1 1 calc R
H27B H 0.1849 0.7067 0.4176 0.039 Uiso 1 1 calc R
H27C H 0.1714 0.8072 0.4558 0.039 Uiso 1 1 calc R
C45 C 0.13107(6) 0.2785(3) 0.4685(2) 0.0217(8) Uani 1 1 d .
H45A H 0.1300 0.2380 0.5127 0.033 Uiso 1 1 calc R
H45B H 0.1196 0.2565 0.4410 0.033 Uiso 1 1 calc R
H45C H 0.1317 0.3702 0.4742 0.033 Uiso 1 1 calc R
C26 C 0.21588(4) 0.6808(3) 0.65665(17) 0.0256(7) Uani 1 1 d .
H26A H 0.2230 0.7471 0.6326 0.038 Uiso 1 1 calc R
H26B H 0.2246 0.6092 0.6648 0.038 Uiso 1 1 calc R
H26C H 0.2112 0.7139 0.6998 0.038 Uiso 1 1 calc R
C21 C 0.18632(4) 0.5430(3) 0.63820(16) 0.0188(6) Uani 1 1 d .
H21A H 0.1891 0.5049 0.6804 0.023 Uiso 1 1 calc R
C34 C 0.06386(4) -0.0463(3) 0.64175(16) 0.0188(6) Uani 1 1 d .
H34A H 0.0612 -0.0081 0.5994 0.023 Uiso 1 1 calc R
C43 C 0.10801(4) 0.5479(3) 0.61970(17) 0.0255(7) Uani 1 1 d .
H43A H 0.1023 0.5459 0.5739 0.031 Uiso 1 1 calc R
H43B H 0.1216 0.5807 0.6173 0.031 Uiso 1 1 calc R
C5 C 0.22870(6) 0.1172(3) 0.5758(2) 0.0189(8) Uani 1 1 d .
H5A H 0.2248 0.0267 0.5801 0.023 Uiso 1 1 calc R
C7 C 0.20507(7) 0.3553(4) 0.4362(3) 0.0192(10) Uani 1 1 d .
H7A H 0.2017 0.4450 0.4464 0.023 Uiso 1 1 calc R
C13 C 0.02799(6) 0.3082(4) 0.8793(3) 0.0161(9) Uani 1 1 d .
H13A H 0.0173 0.3621 0.8985 0.019 Uiso 1 1 calc R
C33 C 0.05150(4) -0.1416(3) 0.66464(17) 0.0207(6) Uani 1 1 d .
C6 C 0.19255(9) 0.2488(2) 0.4499(4) 0.0143(14) Uani 1 1 d .
C58 C 0.04055(5) 0.5042(3) 0.54773(18) 0.0289(7) Uani 1 1 d .
H58A H 0.0502 0.5517 0.5740 0.043 Uiso 1 1 calc R
H58B H 0.0274 0.5185 0.5663 0.043 Uiso 1 1 calc R
H58C H 0.0409 0.5324 0.5008 0.043 Uiso 1 1 calc R
C28 C 0.09164(5) 0.1049(3) 0.65588(19) 0.0184(8) Uani 1 1 d .
H28A H 0.0924 0.1112 0.6062 0.022 Uiso 1 1 calc R
H28B H 0.1049 0.1090 0.6760 0.022 Uiso 1 1 calc R
C16 C 0.02134(6) 0.3734(3) 0.7049(2) 0.0198(8) Uani 1 1 d .
H16A H 0.0250 0.4643 0.7001 0.024 Uiso 1 1 calc R
C35 C 0.07599(7) -0.2229(3) 0.8320(2) 0.0314(10) Uani 1 1 d .
H35A H 0.0660 -0.2873 0.8411 0.047 Uiso 1 1 calc R
H35B H 0.0759 -0.1599 0.8681 0.047 Uiso 1 1 calc R
H35C H 0.0889 -0.2626 0.8297 0.047 Uiso 1 1 calc R
C24 C 0.17843(4) 0.6549(3) 0.51451(16) 0.0207(6) Uani 1 1 d .
C39 C 0.15467(4) -0.1303(3) 0.61223(17) 0.0241(7) Uani 1 1 d .
H39A H 0.1601 -0.2049 0.6356 0.029 Uiso 1 1 calc R
H39B H 0.1471 -0.1587 0.5724 0.029 Uiso 1 1 calc R
C25 C 0.16642(4) 0.5602(3) 0.53902(16) 0.0197(6) Uani 1 1 d .
H25A H 0.1555 0.5341 0.5129 0.024 Uiso 1 1 calc R
C38 C 0.14189(4) -0.0515(3) 0.65969(18) 0.0259(7) Uani 1 1 d .
H38A H 0.1283 -0.0837 0.6611 0.031 Uiso 1 1 calc R
H38B H 0.1473 -0.0504 0.7059 0.031 Uiso 1 1 calc R
C31 C 0.07152(4) -0.1590(3) 0.76525(16) 0.0208(6) Uani 1 1 d .
C42 C 0.09546(4) 0.6262(3) 0.66756(17) 0.0254(7) Uani 1 1 d .
H42A H 0.1033 0.6570 0.7062 0.030 Uiso 1 1 calc R
H42B H 0.0896 0.6993 0.6440 0.030 Uiso 1 1 calc R
C52 C 0.09921(5) 0.4496(3) 0.87018(19) 0.0295(8) Uani 1 1 d .
H52A H 0.1002 0.4928 0.8267 0.044 Uiso 1 1 calc R
H52B H 0.1111 0.4652 0.8965 0.044 Uiso 1 1 calc R
H52C H 0.0878 0.4814 0.8948 0.044 Uiso 1 1 calc R
C46 C 0.15096(5) 0.0484(3) 0.41058(19) 0.0287(8) Uani 1 1 d .
H46A H 0.1499 0.0047 0.4539 0.043 Uiso 1 1 calc R
H46B H 0.1624 0.0166 0.3859 0.043 Uiso 1 1 calc R
H46C H 0.1391 0.0332 0.3841 0.043 Uiso 1 1 calc R
C57 C 0.07109(5) 0.3084(3) 0.51216(18) 0.0276(7) Uani 1 1 d .
H57A H 0.0811 0.3510 0.5393 0.041 Uiso 1 1 calc R
H57B H 0.0710 0.3439 0.4666 0.041 Uiso 1 1 calc R
H57C H 0.0741 0.2180 0.5099 0.041 Uiso 1 1 calc R
C54 C 0.09106(5) 0.0531(3) 0.93363(18) 0.0300(8) Uani 1 1 d .
H54A H 0.0901 0.0141 0.9782 0.045 Uiso 1 1 calc R
H54B H 0.1020 0.0157 0.9087 0.045 Uiso 1 1 calc R
H54C H 0.0788 0.0388 0.9089 0.045 Uiso 1 1 calc R
C17 C 0.00480(6) 0.3241(4) 0.7429(3) 0.0222(9) Uani 1 1 d .
H17A H -0.0050 0.3754 0.7683 0.027 Uiso 1 1 calc R
C8 C 0.22233(8) 0.3166(4) 0.4077(3) 0.0246(11) Uani 1 1 d .
H8A H 0.2332 0.3720 0.3917 0.029 Uiso 1 1 calc R
C18 C 0.00505(6) 0.1919(4) 0.7379(3) 0.0213(9) Uani 1 1 d .
H18A H -0.0046 0.1329 0.7589 0.026 Uiso 1 1 calc R
C49 C 0.15955(5) 0.4443(3) 0.34783(18) 0.0295(8) Uani 1 1 d .
H49A H 0.1605 0.4837 0.3033 0.044 Uiso 1 1 calc R
H49B H 0.1718 0.4574 0.3725 0.044 Uiso 1 1 calc R
H49C H 0.1487 0.4824 0.3729 0.044 Uiso 1 1 calc R
C67 C 0.00688(8) 0.2778(4) 0.5274(4) 0.0390(12) Uani 1 1 d .
H67A H -0.0033 0.2356 0.5007 0.058 Uiso 1 1 calc R
H67B H 0.0048 0.3692 0.5259 0.058 Uiso 1 1 calc R
H67C H 0.0062 0.2486 0.5741 0.058 Uiso 1 1 calc R
C63 C 0.24379(8) 0.2349(3) 0.7531(3) 0.0290(11) Uani 1 1 d .
H63A H 0.2531 0.2826 0.7806 0.043 Uiso 1 1 calc R
H63B H 0.2445 0.2640 0.7063 0.043 Uiso 1 1 calc R
H63C H 0.2470 0.1450 0.7551 0.043 Uiso 1 1 calc R
C69 C 0.02770(6) 0.2910(4) 0.4260(2) 0.0338(8) Uani 1 1 d .
H69A H 0.0176 0.2477 0.3997 0.051 Uiso 1 1 calc R
H69B H 0.0406 0.2715 0.4073 0.051 Uiso 1 1 calc R
H69C H 0.0255 0.3822 0.4241 0.051 Uiso 1 1 calc R
C64 C 0.21876(5) 0.3978(3) 0.7809(2) 0.0385(9) Uani 1 1 d .
H64A H 0.2288 0.4405 0.8078 0.058 Uiso 1 1 calc R
H64B H 0.2058 0.4139 0.8004 0.058 Uiso 1 1 calc R
H64C H 0.2191 0.4300 0.7346 0.058 Uiso 1 1 calc R
C65 C 0.22270(6) 0.2108(4) 0.8551(2) 0.0293(8) Uani 1 1 d .
H65A H 0.2325 0.2584 0.8806 0.044 Uiso 1 1 calc R
H65B H 0.2259 0.1207 0.8569 0.044 Uiso 1 1 calc R
H65C H 0.2097 0.2249 0.8747 0.044 Uiso 1 1 calc R
C68 C 0.03007(6) 0.1051(3) 0.5023(2) 0.0445(10) Uani 1 1 d .
H68A H 0.0201 0.0619 0.4754 0.067 Uiso 1 1 calc R
H68B H 0.0292 0.0771 0.5492 0.067 Uiso 1 1 calc R
H68C H 0.0431 0.0849 0.4845 0.067 Uiso 1 1 calc R
C61 C 0.17911(4) 0.1856(3) 0.76853(17) 0.0275(7) Uani 1 1 d .
H61A H 0.1753 0.2745 0.7669 0.041 Uiso 1 1 calc R
H61B H 0.1795 0.1573 0.8155 0.041 Uiso 1 1 calc R
H61C H 0.1696 0.1349 0.7435 0.041 Uiso 1 1 calc R
C60 C 0.15821(5) 0.3937(3) 0.6240(2) 0.0185(8) Uani 1 1 d .
H60A H 0.1451 0.3903 0.6027 0.022 Uiso 1 1 calc R
H60B H 0.1571 0.3874 0.6736 0.022 Uiso 1 1 calc R
C66 C 0.11919(6) 0.2205(3) 0.8121(2) 0.0234(8) Uani 1 1 d .
H66A H 0.1202 0.2612 0.7679 0.035 Uiso 1 1 calc R
H66B H 0.1187 0.1288 0.8062 0.035 Uiso 1 1 calc R
H66C H 0.1307 0.2429 0.8393 0.035 Uiso 1 1 calc R
C62 C 0.21091(5) -0.0042(3) 0.73402(18) 0.0322(8) Uani 1 1 d .
H62A H 0.2239 -0.0158 0.7141 0.048 Uiso 1 1 calc R
H62B H 0.2013 -0.0545 0.7090 0.048 Uiso 1 1 calc R
H62C H 0.2111 -0.0316 0.7811 0.048 Uiso 1 1 calc R
C151 C 0.04582(6) 0.1358(4) 0.8428(3) 0.0153(9) Uani 1 1 d .
H15A H 0.0495 0.0464 0.8331 0.018 Uiso 1 1 calc R

loop_
_atom_site_aniso_label
_atom_site_aniso_U_11
_atom_site_aniso_U_22
_atom_site_aniso_U_33
_atom_site_aniso_U_23
_atom_site_aniso_U_13
_atom_site_aniso_U_12
Fe1 0.0134(4) 0.0156(2) 0.0118(4) -0.0005(2) 0.0006(3) -0.00027(17)
Fe2 0.0115(3) 0.0189(3) 0.0124(4) -0.00043(17) 0.0002(3) 0.00098(14)
Sc1 0.0122(5) 0.0160(4) 0.0124(6) 0.0000(2) 0.0012(4) 0.00068(19)
Sc2 0.0122(5) 0.0164(4) 0.0116(6) -0.0008(2) 0.0000(4) 0.0007(2)
Si1 0.0140(5) 0.0206(4) 0.0167(5) -0.0010(6) -0.0012(4) -0.0008(5)
Si3 0.0149(5) 0.0209(4) 0.0152(5) -0.0019(6) -0.0014(4) -0.0001(5)
Si4 0.0173(4) 0.0204(4) 0.0142(4) 0.0012(4) 0.0002(3) -0.0003(3)
N1 0.013(2) 0.0143(18) 0.013(3) -0.0006(8) -0.0029(17) -0.0003(8)
N4 0.0146(15) 0.0224(12) 0.0106(15) 0.0006(15) 0.0002(11) -0.0006(13)
N2 0.0152(15) 0.0189(12) 0.0133(16) -0.0001(15) 0.0023(11) 0.0024(13)
N3 0.0079(19) 0.021(2) 0.015(3) 0.0001(9) 0.0026(17) 0.0019(9)
Si2 0.0199(4) 0.0187(4) 0.0139(4) 0.0000(3) -0.0002(3) -0.0002(3)
O2 0.0140(12) 0.0179(11) 0.0277(16) 0.0002(10) 0.0055(10) -0.0003(9)
O1 0.0202(13) 0.0154(11) 0.0235(15) -0.0008(10) 0.0019(10) -0.0007(9)
C48 0.014(2) 0.041(3) 0.027(4) 0.0001(14) -0.008(2) 0.0001(12)
C1 0.0169(19) 0.0211(14) 0.015(2) 0.0041(19) -0.0032(14) -0.0066(18)
C44 0.0170(15) 0.0215(15) 0.0251(17) 0.0025(13) 0.0041(13) -0.0012(12)
C19 0.0151(16) 0.0236(18) 0.0145(18) -0.0020(14) 0.0005(13) -0.0029(14)
C53 0.0176(16) 0.0294(18) 0.0158(16) -0.0006(13) -0.0014(12) 0.0006(13)
C15 0.0114(17) 0.0229(15) 0.0101(18) -0.0041(16) -0.0012(13) 0.0066(15)
C20 0.0182(17) 0.0174(17) 0.0162(19) -0.0029(15) 0.0012(14) 0.0053(14)
C9 0.036(3) 0.023(2) 0.016(2) -0.0051(17) -0.0036(19) 0.0047(18)
C59 0.019(3) 0.028(3) 0.014(3) -0.0014(12) -0.008(3) 0.0010(11)
C51 0.019(3) 0.022(2) 0.018(4) 0.0013(12) 0.003(3) 0.0023(11)
C41 0.0164(17) 0.0198(18) 0.029(2) -0.0014(16) 0.0005(15) 0.0019(13)
C47 0.0210(17) 0.0228(17) 0.0177(17) -0.0014(13) -0.0042(12) 0.0009(12)
C40 0.0233(19) 0.0180(18) 0.029(2) -0.0020(17) 0.0030(16) 0.0049(14)
C10 0.025(2) 0.0198(19) 0.008(2) -0.0058(16) -0.0021(16) -0.0019(16)
C55 0.026(3) 0.046(3) 0.004(2) 0.0002(12) 0.0057(19) 0.0056(13)
C11 0.021(3) 0.020(3) 0.008(4) -0.0007(10) -0.004(3) 0.0010(11)
C56 0.0221(19) 0.0395(18) 0.0180(19) -0.0036(19) -0.0057(14) 0.0052(19)
C29 0.0149(16) 0.0151(16) 0.021(2) -0.0070(15) 0.0041(14) 0.0069(14)
C4 0.0156(18) 0.0264(18) 0.019(2) 0.0036(16) -0.0028(14) 0.0055(14)
C30 0.0222(16) 0.0140(14) 0.0230(17) -0.0046(12) 0.0004(13) 0.0029(11)
C37 0.0148(15) 0.0224(16) 0.0322(19) 0.0046(13) 0.0042(13) 0.0014(12)
C2 0.0200(17) 0.0178(18) 0.0195(19) -0.0050(16) -0.0062(14) -0.0006(14)
C22 0.0173(15) 0.0148(14) 0.0268(17) -0.0047(12) 0.0023(13) 0.0004(12)
C23 0.0203(16) 0.0169(15) 0.0314(18) 0.0003(14) 0.0079(14) 0.0014(12)
C36 0.0188(16) 0.0253(17) 0.040(2) -0.0059(15) 0.0000(14) -0.0010(13)
C12 0.0112(18) 0.0214(19) 0.021(2) -0.0049(18) -0.0013(16) 0.0011(15)
C3 0.0151(19) 0.038(2) 0.016(2) 0.0056(19) -0.0002(15) -0.0078(17)
C32 0.0213(16) 0.0161(15) 0.0299(18) -0.0011(13) 0.0071(14) -0.0017(12)
C50 0.025(2) 0.0411(19) 0.019(2) -0.0041(19) -0.0061(15) 0.0026(19)
C14 0.0040(16) 0.039(2) 0.014(2) 0.0098(18) 0.0034(15) -0.0014(16)
C27 0.024(2) 0.0276(16) 0.027(2) 0.004(2) 0.0021(15) 0.0014(18)
C45 0.0149(18) 0.0286(16) 0.022(2) 0.001(2) -0.0029(14) -0.0008(18)
C26 0.0235(17) 0.0220(16) 0.0312(19) -0.0028(14) -0.0007(14) -0.0018(13)
C21 0.0212(15) 0.0164(14) 0.0186(16) -0.0007(12) 0.0000(12) 0.0035(12)
C34 0.0205(15) 0.0153(14) 0.0207(16) -0.0034(12) 0.0013(12) 0.0027(11)
C43 0.0235(17) 0.0270(17) 0.0259(18) 0.0066(14) 0.0053(14) 0.0004(13)
C5 0.0186(17) 0.0207(17) 0.0172(18) 0.0001(15) -0.0026(13) 0.0066(14)
C7 0.023(2) 0.0205(19) 0.013(2) 0.0058(16) -0.0011(17) 0.0011(17)
C13 0.0045(16) 0.034(2) 0.009(2) -0.0025(16) 0.0051(14) 0.0016(15)
C33 0.0199(15) 0.0159(14) 0.0262(17) -0.0044(12) 0.0038(13) 0.0057(12)
C6 0.009(3) 0.021(3) 0.013(4) 0.0007(10) 0.001(2) 0.0003(10)
C58 0.0409(19) 0.0232(16) 0.0227(17) 0.0049(14) -0.0051(16) 0.0016(14)
C28 0.0222(19) 0.0172(16) 0.0159(19) -0.0004(13) -0.0026(15) 0.0003(13)
C16 0.0199(17) 0.0197(17) 0.0196(19) 0.0063(15) 0.0009(14) 0.0048(13)
C35 0.047(3) 0.0248(16) 0.023(2) 0.0076(19) 0.0040(18) -0.001(2)
C24 0.0253(17) 0.0174(14) 0.0193(16) -0.0015(12) 0.0061(12) 0.0038(12)
C39 0.0273(18) 0.0165(15) 0.0284(18) -0.0001(13) -0.0001(14) 0.0008(12)
C25 0.0184(15) 0.0204(15) 0.0203(17) -0.0013(12) -0.0004(12) 0.0037(12)
C38 0.0281(17) 0.0204(15) 0.0293(18) 0.0057(13) 0.0059(14) -0.0006(13)
C31 0.0246(17) 0.0170(14) 0.0208(16) -0.0003(12) 0.0033(12) 0.0039(12)
C42 0.0260(17) 0.0199(16) 0.0303(19) -0.0003(14) -0.0014(14) -0.0007(12)
C52 0.0281(18) 0.0260(18) 0.034(2) -0.0031(14) -0.0085(15) -0.0037(14)
C46 0.0295(18) 0.0206(16) 0.036(2) -0.0007(14) -0.0049(15) -0.0044(13)
C57 0.0221(17) 0.040(2) 0.0204(17) 0.0023(15) 0.0012(13) -0.0019(15)
C54 0.0345(19) 0.0291(18) 0.0264(19) 0.0060(15) -0.0070(16) -0.0037(15)
C17 0.0172(18) 0.035(2) 0.015(2) 0.0003(15) 0.0005(14) 0.0089(15)
C8 0.034(3) 0.024(2) 0.016(3) 0.0031(18) -0.0006(19) -0.0056(18)
C18 0.0143(18) 0.027(2) 0.022(2) -0.0014(17) -0.0010(15) -0.0029(15)
C49 0.0361(19) 0.0270(18) 0.0255(18) 0.0066(14) -0.0053(15) 0.0000(14)
C67 0.022(3) 0.069(3) 0.026(3) 0.008(3) -0.0057(19) -0.012(2)
C63 0.015(2) 0.055(2) 0.016(2) -0.0029(19) 0.0012(16) -0.0006(17)
C69 0.0216(19) 0.057(2) 0.022(2) 0.002(2) -0.0045(15) -0.001(2)
C64 0.048(2) 0.0261(18) 0.042(2) -0.0091(17) -0.0189(19) 0.0008(16)
C65 0.0237(19) 0.049(2) 0.0149(18) -0.001(2) -0.0018(14) -0.004(2)
C68 0.049(2) 0.032(2) 0.053(3) -0.0095(18) -0.025(2) -0.0023(16)
C61 0.0226(17) 0.043(2) 0.0172(17) 0.0007(15) 0.0001(13) -0.0086(15)
C60 0.0161(18) 0.0188(16) 0.020(2) -0.0038(14) 0.0006(14) 0.0012(13)
C66 0.0177(19) 0.0303(16) 0.022(2) 0.001(2) -0.0003(14) 0.0038(19)
C62 0.049(2) 0.0238(16) 0.0236(17) 0.0050(15) -0.0028(17) 0.0006(15)
C151 0.0103(17) 0.0189(18) 0.017(2) 0.0012(15) 0.0013(15) -0.0004(14)

loop_
_atom_type_symbol
_atom_type_description
_atom_type_scat_dispersion_real
_atom_type_scat_dispersion_imag
_atom_type_scat_source
C C 0.0033 0.0016 'International Tables Vol C Tables 4.2.6.8 and 6.1.1.4'
H H 0.0000 0.0000 'International Tables Vol C Tables 4.2.6.8 and 6.1.1.4'
N N 0.0061 0.0033 'International Tables Vol C Tables 4.2.6.8 and 6.1.1.4'
O O 0.0106 0.0060 'International Tables Vol C Tables 4.2.6.8 and 6.1.1.4'
Si Si 0.0817 0.0704 'International Tables Vol C Tables 4.2.6.8 and 6.1.1.4'
Sc Sc 0.2519 0.3716 'International Tables Vol C Tables 4.2.6.8 and 6.1.1.4'
Fe Fe 0.3463 0.8444 'International Tables Vol C Tables 4.2.6.8 and 6.1.1.4'

loop_
_geom_angle_atom_site_label_1
_geom_angle_atom_site_label_2
_geom_angle_atom_site_label_3
_geom_angle
C8 Fe1 C9 42.7(2)
C8 Fe1 C3 101.2(2)
C9 Fe1 C3 117.0(2)
C8 Fe1 C2 119.82(18)
C9 Fe1 C2 154.49(19)
C3 Fe1 C2 39.94(17)
C8 Fe1 C4 116.2(2)
C9 Fe1 C4 101.1(2)
C3 Fe1 C4 40.87(16)
C2 Fe1 C4 67.92(17)
C8 Fe1 C7 39.1(2)
C9 Fe1 C7 68.2(2)
C3 Fe1 C7 119.98(18)
C2 Fe1 C7 110.53(18)
C4 Fe1 C7 152.70(19)
C8 Fe1 C10 68.2(2)
C9 Fe1 C10 39.12(19)
C3 Fe1 C10 153.7(2)
C2 Fe1 C10 165.92(19)
C4 Fe1 C10 120.56(18)
C7 Fe1 C10 67.6(3)
C8 Fe1 C5 153.04(18)
C9 Fe1 C5 118.73(18)
C3 Fe1 C5 67.84(17)
C2 Fe1 C5 68.24(14)
C4 Fe1 C5 39.67(16)
C7 Fe1 C5 167.25(19)
C10 Fe1 C5 110.28(17)
C8 Fe1 C1 159.59(18)
C9 Fe1 C1 157.56(18)
C3 Fe1 C1 68.11(18)
C2 Fe1 C1 41.07(14)
C4 Fe1 C1 67.74(19)
C7 Fe1 C1 130.2(2)
C10 Fe1 C1 128.73(19)
C5 Fe1 C1 40.56(14)
C8 Fe1 C6 67.7(2)
C9 Fe1 C6 67.7(2)
C3 Fe1 C6 158.94(15)
C2 Fe1 C6 129.02(19)
C4 Fe1 C6 159.88(14)
C7 Fe1 C6 40.41(17)
C10 Fe1 C6 40.52(18)
C5 Fe1 C6 129.86(18)
C1 Fe1 C6 116.2(2)
C8 Fe1 Sc1 119.92(16)
C9 Fe1 Sc1 122.64(16)
C3 Fe1 Sc1 120.33(15)
C2 Fe1 Sc1 80.99(12)
C4 Fe1 Sc1 123.73(14)
C7 Fe1 Sc1 81.32(15)
C10 Fe1 Sc1 84.95(15)
C5 Fe1 Sc1 85.98(12)
C1 Fe1 Sc1 58.34(13)
C6 Fe1 Sc1 58.1(2)
C18 Fe2 C17 40.40(19)
C18 Fe2 C13 115.25(19)
C17 Fe2 C13 100.70(18)
C18 Fe2 C14 100.52(19)
C17 Fe2 C14 113.92(19)
C13 Fe2 C14 39.2(2)
C18 Fe2 C12 154.16(19)
C17 Fe2 C12 120.93(17)
C13 Fe2 C12 41.84(18)
C14 Fe2 C12 68.6(2)
C18 Fe2 C151 119.35(17)
C17 Fe2 C151 152.31(19)
C13 Fe2 C151 68.8(2)
C14 Fe2 C151 42.04(18)
C12 Fe2 C151 68.9(2)
C18 Fe2 C19 41.70(17)
C17 Fe2 C19 68.88(17)
C13 Fe2 C19 154.06(16)
C14 Fe2 C19 121.64(18)
C12 Fe2 C19 163.49(19)
C151 Fe2 C19 109.03(17)
C18 Fe2 C16 68.95(17)
C17 Fe2 C16 41.59(17)
C13 Fe2 C16 120.32(18)
C14 Fe2 C16 152.07(17)
C12 Fe2 C16 109.29(18)
C151 Fe2 C16 165.33(19)
C19 Fe2 C16 68.27(17)
C18 Fe2 C11 158.45(14)
C17 Fe2 C11 160.73(15)
C13 Fe2 C11 68.6(2)
C14 Fe2 C11 68.5(2)
C12 Fe2 C11 40.63(17)
C151 Fe2 C11 40.33(16)
C19 Fe2 C11 127.4(2)
C16 Fe2 C11 129.08(19)
C18 Fe2 C15 68.69(19)
C17 Fe2 C15 68.59(18)
C13 Fe2 C15 159.32(16)
C14 Fe2 C15 160.99(17)
C12 Fe2 C15 127.6(2)
C151 Fe2 C15 128.65(19)
C19 Fe2 C15 40.14(13)
C16 Fe2 C15 40.20(14)
C11 Fe2 C15 115.8(3)
C18 Fe2 Sc2 120.93(15)
C17 Fe2 Sc2 124.90(15)
C13 Fe2 Sc2 123.60(13)
C14 Fe2 Sc2 121.07(13)
C12 Fe2 Sc2 83.81(14)
C151 Fe2 Sc2 79.98(14)
C19 Fe2 Sc2 79.72(12)
C16 Fe2 Sc2 85.36(12)
C11 Fe2 Sc2 57.5(2)
C15 Fe2 Sc2 58.48(13)
N1 Sc1 N2 140.87(18)
N1 Sc1 O1 96.35(13)
N2 Sc1 O1 96.32(12)
N1 Sc1 C60 105.76(16)
N2 Sc1 C60 109.58(15)
O1 Sc1 C60 95.74(12)
N1 Sc1 C6 29.38(19)
N2 Sc1 C6 112.15(17)
O1 Sc1 C6 111.35(11)
C60 Sc1 C6 126.32(14)
N1 Sc1 C1 111.74(19)
N2 Sc1 C1 29.88(14)
O1 Sc1 C1 112.00(11)
C60 Sc1 C1 129.46(15)
C6 Sc1 C1 82.54(17)
N1 Sc1 C20 97.16(12)
N2 Sc1 C20 103.74(13)
O1 Sc1 C20 127.87(11)
C60 Sc1 C20 32.21(11)
C6 Sc1 C20 104.61(11)
C1 Sc1 C20 108.93(12)
N1 Sc1 Fe1 70.78(15)
N2 Sc1 Fe1 71.04(10)
O1 Sc1 Fe1 121.70(7)
C60 Sc1 Fe1 142.51(9)
C6 Sc1 Fe1 41.43(13)
C1 Sc1 Fe1 41.21(11)
C20 Sc1 Fe1 110.30(9)
N4 Sc2 N3 142.98(18)
N4 Sc2 O2 95.90(12)
N3 Sc2 O2 95.36(13)
N4 Sc2 C28 108.56(15)
N3 Sc2 C28 105.28(16)
O2 Sc2 C28 95.54(12)
N4 Sc2 C11 112.12(18)
N3 Sc2 C11 31.74(19)
O2 Sc2 C11 112.12(12)
C28 Sc2 C11 127.05(14)
N4 Sc2 C29 103.60(13)
N3 Sc2 C29 96.78(12)
O2 Sc2 C29 128.00(12)
C28 Sc2 C29 32.58(11)
C11 Sc2 C29 104.20(12)
N4 Sc2 C15 30.64(14)
N3 Sc2 C15 113.48(19)
O2 Sc2 C15 113.17(11)
C28 Sc2 C15 128.05(14)
C11 Sc2 C15 81.91(18)
C29 Sc2 C15 107.56(11)
N4 Sc2 Fe2 71.47(11)
N3 Sc2 Fe2 72.77(14)
O2 Sc2 Fe2 122.75(7)
C28 Sc2 Fe2 141.70(9)
C11 Sc2 Fe2 41.05(14)
C29 Sc2 Fe2 109.14(9)
C15 Sc2 Fe2 40.95(11)
N1 Si1 C45 109.7(2)
N1 Si1 C46 110.56(13)
C45 Si1 C46 107.16(16)
N1 Si1 C47 112.8(2)
C45 Si1 C47 109.07(17)
C46 Si1 C47 107.45(16)
N3 Si3 C66 107.4(2)
N3 Si3 C52 111.18(14)
C66 Si3 C52 106.80(17)
N3 Si3 C53 114.1(2)
C66 Si3 C53 109.45(17)
C52 Si3 C53 107.65(17)
N4 Si4 C57 106.77(16)
N4 Si4 C58 112.77(15)
C57 Si4 C58 107.77(15)
N4 Si4 C59 113.6(3)
C57 Si4 C59 109.7(3)
C58 Si4 C59 106.16(16)
C6 N1 Si1 119.8(5)
C6 N1 Sc1 102.4(4)
Si1 N1 Sc1 136.1(3)
C15 N4 Si4 121.0(3)
C15 N4 Sc2 101.4(3)
Si4 N4 Sc2 136.44(19)
C1 N2 Si2 120.5(3)
C1 N2 Sc1 101.8(3)
Si2 N2 Sc1 136.15(19)
C11 N3 Si3 119.7(5)
C11 N3 Sc2 98.8(4)
Si3 N3 Sc2 139.7(3)
N2 Si2 C61 106.86(15)
N2 Si2 C62 112.28(15)
C61 Si2 C62 108.38(15)
N2 Si2 C51 112.5(3)
C61 Si2 C51 110.1(2)
C62 Si2 C51 106.76(17)
C44 O2 C41 108.7(3)
C44 O2 Sc2 130.04(18)
C41 O2 Sc2 121.1(2)
C37 O1 C40 109.4(3)
C37 O1 Sc1 129.57(18)
C40 O1 Sc1 120.9(2)
N2 C1 C5 128.7(3)
N2 C1 C2 126.5(4)
C5 C1 C2 104.8(4)
N2 C1 Fe1 128.6(3)
C5 C1 Fe1 67.7(3)
C2 C1 Fe1 67.2(2)
N2 C1 Sc1 48.3(2)
C5 C1 Sc1 118.6(3)
C2 C1 Sc1 108.9(3)
Fe1 C1 Sc1 80.45(16)
O2 C44 C43 104.2(2)
C15 C19 C18 108.0(3)
C15 C19 Fe2 71.7(3)
C18 C19 Fe2 68.2(3)
C54 C53 C56 108.0(3)
C54 C53 C55 107.5(3)
C56 C53 C55 110.6(3)
C54 C53 Si3 110.6(2)
C56 C53 Si3 109.2(2)
C55 C53 Si3 110.8(3)
N4 C15 C19 126.3(3)
N4 C15 C16 126.0(3)
C19 C15 C16 107.8(4)
N4 C15 Fe2 128.2(3)
C19 C15 Fe2 68.2(3)
C16 C15 Fe2 68.3(3)
N4 C15 Sc2 48.0(2)
C19 C15 Sc2 107.9(3)
C16 C15 Sc2 118.0(3)
Fe2 C15 Sc2 80.57(16)
C21 C20 C25 116.7(3)
C21 C20 C60 121.9(4)
C25 C20 C60 121.2(4)
C21 C20 Sc1 101.1(2)
C25 C20 Sc1 108.8(2)
C60 C20 Sc1 55.71(18)
C10 C9 C8 107.2(3)
C10 C9 Fe1 71.2(3)
C8 C9 Fe1 68.66(18)
C67 C59 C69 109.3(5)
C67 C59 C68 109.3(4)
C69 C59 C68 109.9(5)
C67 C59 Si4 108.8(5)
C69 C59 Si4 110.2(4)
C68 C59 Si4 109.3(4)
C64 C51 C63 107.9(4)
C64 C51 C65 107.3(5)
C63 C51 C65 106.9(5)
C64 C51 Si2 112.1(4)
C63 C51 Si2 111.8(5)
C65 C51 Si2 110.6(3)
O2 C41 C42 106.2(3)
C48 C47 C49 109.9(3)
C48 C47 C50 105.7(4)
C49 C47 C50 108.7(3)
C48 C47 Si1 112.8(3)
C49 C47 Si1 110.5(2)
C50 C47 Si1 109.2(2)
O1 C40 C39 106.2(3)
C9 C10 C6 110.5(4)
C9 C10 Fe1 69.7(3)
C6 C10 Fe1 72.1(3)
C151 C11 N3 125.3(3)
C151 C11 C12 107.7(6)
N3 C11 C12 127.0(3)
C151 C11 Fe2 67.9(3)
N3 C11 Fe2 130.9(6)
C12 C11 Fe2 67.7(3)
C151 C11 Sc2 109.8(4)
N3 C11 Sc2 49.5(4)
C12 C11 Sc2 116.3(4)
Fe2 C11 Sc2 81.4(3)
C30 C29 C34 117.0(3)
C30 C29 C28 122.5(4)
C34 C29 C28 120.1(4)
C30 C29 Sc2 108.7(2)
C34 C29 Sc2 101.4(2)
C28 C29 Sc2 54.96(18)
C5 C4 C3 108.2(3)
C5 C4 Fe1 70.4(2)
C3 C4 Fe1 69.09(18)
C31 C30 C29 122.1(3)
O1 C37 C38 104.3(2)
C3 C2 C1 108.9(3)
C3 C2 Fe1 69.6(3)
C1 C2 Fe1 71.8(2)
C23 C22 C21 118.3(3)
C23 C22 C26 121.4(3)
C21 C22 C26 120.3(3)
C22 C23 C24 121.2(3)
C11 C12 C13 107.2(4)
C11 C12 Fe2 71.7(3)
C13 C12 Fe2 68.8(3)
C2 C3 C4 108.4(3)
C2 C3 Fe1 70.5(2)
C4 C3 Fe1 70.04(19)
C33 C32 C31 120.9(3)
C13 C14 C151 108.9(3)
C13 C14 Fe2 70.34(19)
C151 C14 Fe2 69.3(3)
C22 C21 C20 122.7(3)
C33 C34 C29 122.3(3)
C44 C43 C42 102.2(2)
C4 C5 C1 109.6(3)
C4 C5 Fe1 69.9(2)
C1 C5 Fe1 71.8(2)
C8 C7 C6 110.7(4)
C8 C7 Fe1 69.7(3)
C6 C7 Fe1 72.2(3)
C14 C13 C12 108.9(3)
C14 C13 Fe2 70.41(17)
C12 C13 Fe2 69.3(3)
C34 C33 C32 118.6(3)
C34 C33 C36 120.1(3)
C32 C33 C36 121.2(3)
N1 C6 C7 126.8(3)
N1 C6 C10 128.6(3)
C7 C6 C10 104.6(5)
N1 C6 Fe1 128.6(6)
C7 C6 Fe1 67.4(3)
C10 C6 Fe1 67.4(3)
N1 C6 Sc1 48.2(4)
C7 C6 Sc1 110.7(4)
C10 C6 Sc1 117.1(4)
Fe1 C6 Sc1 80.5(3)
C29 C28 Sc2 92.5(2)
C15 C16 C17 107.9(3)
C15 C16 Fe2 71.5(3)
C17 C16 Fe2 68.3(2)
C25 C24 C23 119.2(3)
C25 C24 C27 120.0(3)
C23 C24 C27 120.8(3)
C40 C39 C38 102.8(3)
C24 C25 C20 122.0(3)
C37 C38 C39 102.2(2)
C30 C31 C32 119.1(3)
C30 C31 C35 120.5(3)
C32 C31 C35 120.4(3)
C41 C42 C43 103.7(3)
C18 C17 C16 108.2(3)
C18 C17 Fe2 69.68(17)
C16 C17 Fe2 70.1(2)
C7 C8 C9 107.0(3)
C7 C8 Fe1 71.2(3)
C9 C8 Fe1 68.7(2)
C17 C18 C19 108.0(3)
C17 C18 Fe2 69.92(17)
C19 C18 Fe2 70.1(2)
C20 C60 Sc1 92.1(2)
C11 C151 C14 107.2(4)
C11 C151 Fe2 71.8(3)
C14 C151 Fe2 68.7(3)

loop_
_geom_bond_atom_site_label_1
_geom_bond_atom_site_label_2
_geom_bond_distance
Fe1 C8 2.034(5)
Fe1 C9 2.035(6)
Fe1 C3 2.036(5)
Fe1 C2 2.047(4)
Fe1 C4 2.048(4)
Fe1 C7 2.054(5)
Fe1 C10 2.055(5)
Fe1 C5 2.055(4)
Fe1 C1 2.110(5)
Fe1 C6 2.119(7)
Fe1 Sc1 3.1582(17)
Fe2 C18 2.033(5)
Fe2 C17 2.036(5)
Fe2 C13 2.043(5)
Fe2 C14 2.044(5)
Fe2 C12 2.050(5)
Fe2 C151 2.052(5)
Fe2 C19 2.058(4)
Fe2 C16 2.061(4)
Fe2 C11 2.103(7)
Fe2 C15 2.104(5)
Fe2 Sc2 3.1672(17)
Sc1 N1 2.074(7)
Sc1 N2 2.079(4)
Sc1 O1 2.170(3)
Sc1 C60 2.264(4)
Sc1 C6 2.717(8)
Sc1 C1 2.726(5)
Sc1 C20 2.738(4)
Sc2 N4 2.074(4)
Sc2 N3 2.078(7)
Sc2 O2 2.159(3)
Sc2 C28 2.240(4)
Sc2 C11 2.701(8)
Sc2 C29 2.734(4)
Sc2 C15 2.737(5)
Si1 N1 1.746(6)
Si1 C45 1.870(4)
Si1 C46 1.883(3)
Si1 C47 1.907(3)
Si3 N3 1.699(6)
Si3 C66 1.875(4)
Si3 C52 1.881(3)
Si3 C53 1.902(3)
Si4 N4 1.724(4)
Si4 C57 1.868(3)
Si4 C58 1.877(3)
Si4 C59 1.931(6)
N1 C6 1.365(8)
N4 C15 1.423(6)
N2 C1 1.388(6)
N2 Si2 1.730(4)
N3 C11 1.438(8)
Si2 C61 1.870(3)
Si2 C62 1.876(3)
Si2 C51 1.885(7)
O2 C44 1.458(3)
O2 C41 1.464(4)
O1 C37 1.446(3)
O1 C40 1.459(4)
C48 C47 1.493(7)
C1 C5 1.444(5)
C1 C2 1.459(5)
C44 C43 1.507(4)
C19 C15 1.429(5)
C19 C18 1.456(6)
C53 C54 1.544(4)
C53 C56 1.551(5)
C53 C55 1.582(6)
C15 C16 1.432(5)
C20 C21 1.403(5)
C20 C25 1.417(5)
C20 C60 1.460(5)
C9 C10 1.369(7)
C9 C8 1.480(8)
C59 C67 1.507(9)
C59 C69 1.519(9)
C59 C68 1.524(4)
C51 C64 1.530(4)
C51 C63 1.552(8)
C51 C65 1.557(9)
C41 C42 1.517(5)
C47 C49 1.538(4)
C47 C50 1.541(5)
C40 C39 1.516(5)
C10 C6 1.446(6)
C11 C151 1.433(6)
C11 C12 1.443(6)
C29 C30 1.397(5)
C29 C34 1.409(5)
C29 C28 1.474(5)
C4 C5 1.392(6)
C4 C3 1.426(6)
C30 C31 1.393(4)
C37 C38 1.506(4)
C2 C3 1.395(6)
C22 C23 1.395(4)
C22 C21 1.397(4)
C22 C26 1.505(4)
C23 C24 1.397(4)
C36 C33 1.510(4)
C12 C13 1.462(6)
C32 C33 1.393(4)
C32 C31 1.397(4)
C14 C13 1.373(8)
C14 C151 1.469(6)
C27 C24 1.503(5)
C34 C33 1.393(4)
C43 C42 1.525(4)
C7 C8 1.370(7)
C7 C6 1.442(6)
C16 C17 1.455(6)
C35 C31 1.518(5)
C24 C25 1.385(4)
C39 C38 1.532(4)
C17 C18 1.405(7)
